data_2217246
loop_
_publ_author_name
'Maynard, Branson A.'
'Sykora, Richard E.'

_publ_section_title
;
 A nearly planar arrangement of ions in 4,4'-bipiperidinium
 tetracyanidoplatinate(II) monohydrate
;
_journal_coeditor_code PK2073
_journal_issue 1
_journal_name_full 'Acta Crystallographica Section E'
_journal_page_first m138
_journal_page_last m139
_journal_paper_doi 10.1107/S1600536807064835
_journal_volume 64
_journal_year 2008
_chemical_formula_iupac '(C10 H22 N2) [Pt (C N)4], H2 O'
_chemical_formula_moiety 'C10 H22 N2 2+, C4 N4 Pt 2-, H2 O'
_chemical_formula_sum 'C14 H24 N6 O Pt'
_chemical_formula_weight 487.48
_chemical_name_systematic
;
4,4'-bipiperidinium tetracyanidoplatinate monohydrate
;
_space_group_IT_number 19
_symmetry_cell_setting orthorhombic
_symmetry_space_group_name_Hall 'P 2ac 2ab'
_symmetry_space_group_name_H-M 'P 21 21 21'
_atom_sites_solution_hydrogens geom
_atom_sites_solution_primary direct
_atom_sites_solution_secondary difmap
_audit_creation_method SHELXL-97
_cell_angle_alpha 90.00
_cell_angle_beta 90.00
_cell_angle_gamma 90.00
_cell_formula_units_Z 4
_cell_length_a 9.5246(13)
_cell_length_b 11.966(3)
_cell_length_c 15.411(3)
_cell_measurement_reflns_used 25
_cell_measurement_temperature 290(2)
_cell_measurement_theta_max 11.69
_cell_measurement_theta_min 8.16
_cell_volume 1756.4(6)
_computing_cell_refinement
;
<i>CAD-4-PC Software</i> (Enraf--Nonius, 1993)
;
_computing_data_collection
;
<i>CAD-4-PC Software</i> (Enraf--Nonius, 1993)
;
_computing_data_reduction '<i>XCAD4</i> (Harms & Wocadlo, 1996)'
_computing_molecular_graphics '<i>SHELXTL</i> (Bruker, 1998)'
_computing_publication_material '<i>publCIF</i> (Westrip, 2007)'
_computing_structure_refinement '<i>SHELXL97</i> (Sheldrick, 1997)'
_computing_structure_solution '<i>SHELXS97</i> (Sheldrick, 1997)'
_diffrn_ambient_temperature 290(2)
_diffrn_measured_fraction_theta_full 0.999
_diffrn_measured_fraction_theta_max 0.999
_diffrn_measurement_device_type 'Enraf--Nonius CAD-4'
_diffrn_measurement_method '\q/2\q scans'
_diffrn_radiation_monochromator graphite
_diffrn_radiation_source 'fine-focus sealed tube'
_diffrn_radiation_type MoK\a
_diffrn_radiation_wavelength 0.71073
_diffrn_reflns_av_R_equivalents 0.0250
_diffrn_reflns_av_sigmaI/netI 0.0341
_diffrn_reflns_limit_h_max 11
_diffrn_reflns_limit_h_min 0
_diffrn_reflns_limit_k_max 14
_diffrn_reflns_limit_k_min 0
_diffrn_reflns_limit_l_max 18
_diffrn_reflns_limit_l_min -18
_diffrn_reflns_number 3591
_diffrn_reflns_theta_full 25.37
_diffrn_reflns_theta_max 25.37
_diffrn_reflns_theta_min 2.15
_diffrn_standards_decay_% 0
_diffrn_standards_interval_time 120
_diffrn_standards_number 3
_exptl_absorpt_coefficient_mu 7.999
_exptl_absorpt_correction_T_max 0.1041
_exptl_absorpt_correction_T_min 0.0143
_exptl_absorpt_correction_type analytical
_exptl_absorpt_process_details '(XPREP; Bruker, 1998)'
_exptl_crystal_colour colorless
_exptl_crystal_density_diffrn 1.843
_exptl_crystal_density_method 'not measured'
_exptl_crystal_description 'rectangular prism'
_exptl_crystal_F_000 944
_exptl_crystal_size_max 0.626
_exptl_crystal_size_mid 0.600
_exptl_crystal_size_min 0.400
_refine_diff_density_max 1.741
_refine_diff_density_min -0.686
_refine_ls_abs_structure_details '(Flack, 1983), 1371 Friedel pairs'
_refine_ls_abs_structure_Flack 0.39(10)
_refine_ls_extinction_coef 0.0087(5)
_refine_ls_extinction_expression Fc^*^=kFc[1+0.001xFc^2^\l^3^/sin(2\q)]^-1/4^
_refine_ls_extinction_method SHELXL97
_refine_ls_goodness_of_fit_ref 1.095
_refine_ls_hydrogen_treatment constr
_refine_ls_matrix_type full
_refine_ls_number_parameters 201
_refine_ls_number_reflns 3233
_refine_ls_number_restraints 0
_refine_ls_restrained_S_all 1.095
_refine_ls_R_factor_all 0.0364
_refine_ls_R_factor_gt 0.0325
_refine_ls_shift/su_max 0.001
_refine_ls_shift/su_mean 0.000
_refine_ls_structure_factor_coef Fsqd
_refine_ls_weighting_details 'calc w=1/[\s^2^(Fo^2^)+(0.0571P)^2^+1.1497P] where P=(Fo^2^+2Fc^2^)/3'
_refine_ls_weighting_scheme calc
_refine_ls_wR_factor_gt 0.0861
_refine_ls_wR_factor_ref 0.0877
_reflns_number_gt 3030
_reflns_number_total 3233
_reflns_threshold_expression >2\s(I)
_cod_data_source_file pk2073.cif
_cod_data_source_block I
_cod_database_code 2217246
_cod_database_fobs_code 2217246

loop_
_symmetry_equiv_pos_as_xyz
'x, y, z'
'-x+1/2, -y, z+1/2'
'-x, y+1/2, -z+1/2'
'x+1/2, -y+1/2, -z'

loop_
_atom_site_type_symbol
_atom_site_label
_atom_site_fract_x
_atom_site_fract_y
_atom_site_fract_z
_atom_site_U_iso_or_equiv
_atom_site_adp_type
_atom_site_calc_flag
_atom_site_refinement_flags
_atom_site_occupancy
Pt Pt1 0.78147(3) 0.08308(3) 0.143832(18) 0.03168(13) Uani d . 1
C C1 0.7890(11) 0.2485(8) 0.1344(5) 0.0431(18) Uani d . 1
C C2 0.9911(9) 0.0805(8) 0.1605(6) 0.042(2) Uani d . 1
C C3 0.7736(10) -0.0821(7) 0.1573(5) 0.0381(17) Uani d . 1
C C4 0.5765(8) 0.0854(8) 0.1287(6) 0.0378(18) Uani d . 1
C C5 0.1305(10) 0.8253(9) 0.1135(7) 0.044(2) Uani d . 1
H H5C 0.0523 0.8616 0.0846 0.053 Uiso calc R 1
H H5D 0.1119 0.8247 0.1754 0.053 Uiso calc R 1
C C6 0.1454(11) 0.7054(7) 0.0804(6) 0.038(2) Uani d . 1
H H6C 0.0598 0.6646 0.0928 0.046 Uiso calc R 1
H H6D 0.1580 0.7066 0.0179 0.046 Uiso calc R 1
C C7 0.2665(10) 0.6462(6) 0.1210(6) 0.0330(18) Uani d . 1
H H7A 0.2521 0.6462 0.1840 0.040 Uiso calc R 1
C C8 0.3971(12) 0.7103(8) 0.1024(8) 0.048(3) Uani d . 1
H H8A 0.4145 0.7101 0.0404 0.058 Uiso calc R 1
H H8B 0.4760 0.6740 0.1306 0.058 Uiso calc R 1
C C9 0.3868(11) 0.8308(8) 0.1341(9) 0.057(3) Uani d . 1
H H9A 0.3787 0.8315 0.1969 0.068 Uiso calc R 1
H H9B 0.4718 0.8707 0.1185 0.068 Uiso calc R 1
C C10 0.1598(12) 0.3338(8) 0.0928(6) 0.037(2) Uani d . 1
H H10A 0.0749 0.2943 0.1091 0.045 Uiso calc R 1
H H10B 0.1741 0.3237 0.0309 0.045 Uiso calc R 1
C C11 0.1436(11) 0.4557(7) 0.1125(6) 0.035(2) Uani d . 1
H H11A 0.1209 0.4648 0.1735 0.042 Uiso calc R 1
H H11B 0.0663 0.4857 0.0789 0.042 Uiso calc R 1
C C12 0.2812(11) 0.5236(7) 0.0912(6) 0.0336(17) Uani d . 1
H H12A 0.2954 0.5228 0.0283 0.040 Uiso calc R 1
C C13 0.4053(10) 0.4656(8) 0.1339(7) 0.039(2) Uani d . 1
H H13A 0.4914 0.5003 0.1138 0.046 Uiso calc R 1
H H13B 0.3997 0.4765 0.1962 0.046 Uiso calc R 1
C C14 0.4117(12) 0.3420(9) 0.1151(7) 0.045(3) Uani d . 1
H H14A 0.4288 0.3303 0.0537 0.053 Uiso calc R 1
H H14B 0.4887 0.3087 0.1472 0.053 Uiso calc R 1
N N1 0.7856(10) 0.3441(7) 0.1291(6) 0.059(2) Uani d . 1
N N2 1.1070(9) 0.0788(8) 0.1678(8) 0.070(3) Uani d . 1
N N3 0.7651(10) -0.1777(6) 0.1673(5) 0.0474(19) Uani d . 1
N N4 0.4565(10) 0.0854(9) 0.1178(7) 0.066(3) Uani d . 1
N N5 0.2634(9) 0.8885(5) 0.0956(6) 0.0413(18) Uani d . 1
H H5A 0.2755 0.8949 0.0379 0.050 Uiso calc R 1
H H5B 0.2565 0.9578 0.1179 0.050 Uiso calc R 1
N N6 0.2788(8) 0.2880(6) 0.1401(5) 0.0383(15) Uani d . 1
H H6A 0.2849 0.2142 0.1296 0.046 Uiso calc R 1
H H6B 0.2648 0.2973 0.1974 0.046 Uiso calc R 1
O O1 0.2238(9) 0.0836(6) 0.4148(5) 0.0655(19) Uani d . 1
H H1A 0.2210 0.0146 0.4017 0.079 Uiso d . 1
H H1B 0.2269 0.1486 0.3921 0.079 Uiso d . 1

loop_
_atom_site_aniso_label
_atom_site_aniso_U_11
_atom_site_aniso_U_22
_atom_site_aniso_U_33
_atom_site_aniso_U_12
_atom_site_aniso_U_13
_atom_site_aniso_U_23
Pt1 0.03236(18) 0.02454(17) 0.03815(18) -0.00054(13) 0.00362(13) 0.00082(13)
C1 0.051(5) 0.028(4) 0.050(4) -0.005(4) -0.002(5) -0.002(4)
C2 0.041(5) 0.009(3) 0.075(6) 0.006(4) 0.009(4) 0.001(5)
C3 0.042(4) 0.037(5) 0.035(3) -0.007(5) -0.003(4) -0.002(4)
C4 0.027(4) 0.019(3) 0.067(5) 0.002(4) 0.002(4) 0.010(5)
C5 0.021(4) 0.037(5) 0.075(6) 0.003(4) 0.003(4) 0.001(4)
C6 0.034(5) 0.022(4) 0.058(5) 0.001(4) -0.006(5) -0.005(4)
C7 0.034(5) 0.015(4) 0.050(4) -0.004(3) -0.002(4) -0.004(3)
C8 0.036(5) 0.027(5) 0.082(7) 0.003(4) -0.002(5) -0.005(4)
C9 0.032(5) 0.031(5) 0.107(9) -0.002(4) -0.017(6) -0.007(6)
C10 0.037(5) 0.024(4) 0.051(5) -0.007(4) -0.009(4) 0.005(4)
C11 0.032(4) 0.024(4) 0.050(5) -0.002(4) -0.002(4) 0.010(3)
C12 0.031(4) 0.027(4) 0.042(4) 0.000(4) -0.001(4) -0.002(3)
C13 0.024(4) 0.028(4) 0.064(6) 0.002(3) -0.002(5) -0.001(5)
C14 0.032(5) 0.029(5) 0.072(7) -0.004(4) 0.006(4) 0.000(4)
N1 0.043(4) 0.035(5) 0.097(7) -0.008(4) 0.005(6) 0.004(4)
N2 0.035(5) 0.034(4) 0.140(9) 0.002(4) 0.007(5) -0.003(6)
N3 0.051(5) 0.030(4) 0.061(5) -0.006(4) -0.001(4) 0.007(3)
N4 0.049(5) 0.030(4) 0.118(8) 0.000(5) -0.005(5) 0.006(6)
N5 0.036(4) 0.021(4) 0.067(5) 0.002(3) -0.004(4) 0.000(3)
N6 0.040(4) 0.021(3) 0.054(4) 0.003(3) 0.005(5) 0.000(3)
O1 0.085(5) 0.037(3) 0.074(5) 0.008(5) -0.007(4) -0.005(4)

loop_
_atom_type_symbol
_atom_type_description
_atom_type_scat_dispersion_real
_atom_type_scat_dispersion_imag
_atom_type_scat_source
C C 0.0033 0.0016 'International Tables Vol C Tables 4.2.6.8 and 6.1.1.4'
H H 0.0000 0.0000 'International Tables Vol C Tables 4.2.6.8 and 6.1.1.4'
N N 0.0061 0.0033 'International Tables Vol C Tables 4.2.6.8 and 6.1.1.4'
O O 0.0106 0.0060 'International Tables Vol C Tables 4.2.6.8 and 6.1.1.4'
Pt Pt -1.7033 8.3905 'International Tables Vol C Tables 4.2.6.8 and 6.1.1.4'

loop_
_geom_angle_atom_site_label_1
_geom_angle_atom_site_label_2
_geom_angle_atom_site_label_3
_geom_angle
C4 Pt1 C1 90.7(4)
C4 Pt1 C3 89.4(4)
C1 Pt1 C3 178.2(3)
C4 Pt1 C2 179.5(4)
C1 Pt1 C2 89.4(4)
C3 Pt1 C2 90.5(4)
N1 C1 Pt1 176.3(10)
N2 C2 Pt1 178.5(10)
N3 C3 Pt1 177.5(9)
N4 C4 Pt1 178.3(10)
N5 C5 C6 109.5(8)
N5 C5 H5C 109.8
C6 C5 H5C 109.8
N5 C5 H5D 109.8
C6 C5 H5D 109.8
H5C C5 H5D 108.2
C7 C6 C5 112.2(8)
C7 C6 H6C 109.2
C5 C6 H6C 109.2
C7 C6 H6D 109.2
C5 C6 H6D 109.2
H6C C6 H6D 107.9
C8 C7 C6 108.7(7)
C8 C7 C12 110.9(8)
C6 C7 C12 113.4(8)
C8 C7 H7A 107.9
C6 C7 H7A 107.9
C12 C7 H7A 107.9
C7 C8 C9 111.8(9)
C7 C8 H8A 109.3
C9 C8 H8A 109.3
C7 C8 H8B 109.3
C9 C8 H8B 109.3
H8A C8 H8B 107.9
N5 C9 C8 111.2(9)
N5 C9 H9A 109.4
C8 C9 H9A 109.4
N5 C9 H9B 109.4
C8 C9 H9B 109.4
H9A C9 H9B 108.0
N6 C10 C11 110.2(8)
N6 C10 H10A 109.6
C11 C10 H10A 109.6
N6 C10 H10B 109.6
C11 C10 H10B 109.6
H10A C10 H10B 108.1
C10 C11 C12 112.0(9)
C10 C11 H11A 109.2
C12 C11 H11A 109.2
C10 C11 H11B 109.2
C12 C11 H11B 109.2
H11A C11 H11B 107.9
C13 C12 C7 112.1(8)
C13 C12 C11 108.7(7)
C7 C12 C11 110.7(8)
C13 C12 H12A 108.4
C7 C12 H12A 108.4
C11 C12 H12A 108.4
C14 C13 C12 113.4(9)
C14 C13 H13A 108.9
C12 C13 H13A 108.9
C14 C13 H13B 108.9
C12 C13 H13B 108.9
H13A C13 H13B 107.7
N6 C14 C13 110.2(9)
N6 C14 H14A 109.6
C13 C14 H14A 109.6
N6 C14 H14B 109.6
C13 C14 H14B 109.6
H14A C14 H14B 108.1
C9 N5 C5 111.1(7)
C9 N5 H5A 109.4
C5 N5 H5A 109.4
C9 N5 H5B 109.4
C5 N5 H5B 109.4
H5A N5 H5B 108.0
C10 N6 C14 111.9(7)
C10 N6 H6A 109.2
C14 N6 H6A 109.2
C10 N6 H6B 109.2
C14 N6 H6B 109.2
H6A N6 H6B 107.9
H1A O1 H1B 142.2

loop_
_geom_bond_atom_site_label_1
_geom_bond_atom_site_label_2
_geom_bond_distance
Pt1 C4 1.967(8)
Pt1 C1 1.986(9)
Pt1 C3 1.989(8)
Pt1 C2 2.013(9)
C1 N1 1.147(12)
C2 N2 1.110(13)
C3 N3 1.157(10)
C4 N4 1.155(12)
C5 N5 1.500(12)
C5 C6 1.529(13)
C5 H5C 0.9700
C5 H5D 0.9700
C6 C7 1.491(13)
C6 H6C 0.9700
C6 H6D 0.9700
C7 C8 1.490(14)
C7 C12 1.543(10)
C7 H7A 0.9800
C8 C9 1.526(14)
C8 H8A 0.9700
C8 H8B 0.9700
C9 N5 1.487(13)
C9 H9A 0.9700
C9 H9B 0.9700
C10 N6 1.455(12)
C10 C11 1.498(14)
C10 H10A 0.9700
C10 H10B 0.9700
C11 C12 1.577(14)
C11 H11A 0.9700
C11 H11B 0.9700
C12 C13 1.520(14)
C12 H12A 0.9800
C13 C14 1.508(13)
C13 H13A 0.9700
C13 H13B 0.9700
C14 N6 1.472(13)
C14 H14A 0.9700
C14 H14B 0.9700
N5 H5A 0.9000
N5 H5B 0.9000
N6 H6A 0.9000
N6 H6B 0.9000
O1 H1A 0.8503
O1 H1B 0.8532

loop_
_geom_hbond_atom_site_label_D
_geom_hbond_atom_site_label_H
_geom_hbond_atom_site_label_A
_geom_hbond_site_symmetry_A
_geom_hbond_distance_DH
_geom_hbond_distance_HA
_geom_hbond_distance_DA
_geom_hbond_angle_DHA
N5 H5A O1 2_564 0.90 1.92 2.809(12) 172.3
N5 H5B N2 1_465 0.90 2.17 2.940(12) 142.9
N5 H5B N4 1_565 0.90 2.44 3.008(13) 121.2
N6 H6A N4 . 0.90 2.25 2.976(13) 137.0
N6 H6A N2 1_455 0.90 2.42 3.021(12) 124.7
N6 H6B N3 3_655 0.90 2.13 3.026(12) 178.8
O1 H1A N1 3_645 0.85 2.10 2.946(11) 179.4
O1 H1B N3 3_655 0.85 2.27 3.125(10) 179.6
